data_7700900
loop_
_publ_author_name
'Mandal, Arnab'
'Ganguly, Sumi'
'Mukherjee, Somali'
'Das, Debasis'

_publ_section_title
;
 Green synthesis of nanoscale cobalt(ii)-based MOFs: highly efficient
 photo-induced green catalysts for the degradation of industrially used
 dyes.
;
_journal_issue 36
_journal_name_full 'Dalton transactions (Cambridge, England : 2003)'
_journal_page_first 13869
_journal_page_last 13879
_journal_paper_doi 10.1039/c9dt02394a
_journal_volume 48
_journal_year 2019
_chemical_formula_moiety '0.5(C52 H36 Co2 N12 O8), 1[H2O]'
_chemical_formula_sum 'C26 H21 Co N6 O6'
_chemical_formula_weight 572.42
_space_group_crystal_system monoclinic
_space_group_IT_number 12
_space_group_name_Hall '-I 2y'
_space_group_name_H-M_alt 'I 1 2/m 1'
_symmetry_space_group_name_Hall '-I 2y'
_symmetry_space_group_name_H-M 'I 1 2/m 1'
_atom_sites_solution_hydrogens mixed
_audit_creation_date 2019-02-17
_audit_creation_method
;
Olex2 1.2
(compiled 2018.05.29 svn.r3508 for OlexSys, GUI svn.r5506)
;
_audit_update_record
;
2019-02-17 deposited with the CCDC.    2019-08-21 downloaded from the CCDC.
;
_cell_angle_alpha 90
_cell_angle_beta 109.923(4)
_cell_angle_gamma 90
_cell_formula_units_Z 4
_cell_length_a 13.6754(6)
_cell_length_b 9.8645(3)
_cell_length_c 20.0008(8)
_cell_measurement_reflns_used 8772
_cell_measurement_temperature 293(2)
_cell_measurement_theta_max 28.59
_cell_measurement_theta_min 3.18
_cell_volume 2536.65(18)
_computing_cell_refinement 'BRUKER SMART'
_computing_data_collection 'BRUKER SMART'
_computing_data_reduction 'BRUKER SAINT'
_computing_molecular_graphics 'Olex2 (Dolomanov et al., 2009)'
_computing_publication_material 'Olex2 (Dolomanov et al., 2009)'
_computing_structure_refinement 'ShelXL (Sheldrick, 2015)'
_computing_structure_solution 'SHELXT 2014/4 (Sheldrick, 2014)'
_diffrn_ambient_temperature 293(2)
_diffrn_measured_fraction_theta_full 0.996
_diffrn_measured_fraction_theta_max 0.894
_diffrn_measurement_device_type 'BRUKER SMART APEX CCD DIFFRACTOMETER'
_diffrn_measurement_method 'OMEGA-PHI SCAN'
_diffrn_radiation_type MoK\a
_diffrn_radiation_wavelength 0.71073
_diffrn_reflns_av_R_equivalents 0.0424
_diffrn_reflns_av_unetI/netI 0.0450
_diffrn_reflns_Laue_measured_fraction_full 0.996
_diffrn_reflns_Laue_measured_fraction_max 0.894
_diffrn_reflns_limit_h_max 15
_diffrn_reflns_limit_h_min -17
_diffrn_reflns_limit_k_max 13
_diffrn_reflns_limit_k_min -13
_diffrn_reflns_limit_l_max 26
_diffrn_reflns_limit_l_min -25
_diffrn_reflns_number 10798
_diffrn_reflns_point_group_measured_fraction_full 0.996
_diffrn_reflns_point_group_measured_fraction_max 0.894
_diffrn_reflns_theta_full 25.242
_diffrn_reflns_theta_max 28.896
_diffrn_reflns_theta_min 3.021
_exptl_absorpt_coefficient_mu 0.731
_exptl_absorpt_correction_type multi-scan
_exptl_absorpt_process_details 'BRUKER SADABS'
_exptl_crystal_colour PINK
_exptl_crystal_density_diffrn 1.499
_exptl_crystal_density_method 'not measured'
_exptl_crystal_description BLOCK
_exptl_crystal_F_000 1176
_exptl_crystal_size_max 0.25
_exptl_crystal_size_mid 0.12
_exptl_crystal_size_min 0.08
_exptl_transmission_factor_max 1.000
_exptl_transmission_factor_min 0.347
_refine_diff_density_max 1.159
_refine_diff_density_min -1.129
_refine_diff_density_rms 0.084
_refine_ls_extinction_method none
_refine_ls_goodness_of_fit_ref 1.048
_refine_ls_hydrogen_treatment mixed
_refine_ls_matrix_type full
_refine_ls_number_parameters 225
_refine_ls_number_reflns 3164
_refine_ls_number_restraints 25
_refine_ls_restrained_S_all 1.119
_refine_ls_R_factor_all 0.0748
_refine_ls_R_factor_gt 0.0650
_refine_ls_shift/su_max 0.000
_refine_ls_shift/su_mean 0.000
_refine_ls_structure_factor_coef Fsqd
_refine_ls_weighting_details 'w=1/[\s^2^(Fo^2^)+(0.0614P)^2^+10.4746P] where P=(Fo^2^+2Fc^2^)/3'
_refine_ls_weighting_scheme calc
_refine_ls_wR_factor_gt 0.1580
_refine_ls_wR_factor_ref 0.1649
_reflns_Friedel_coverage 0.000
_reflns_number_gt 2645
_reflns_number_total 3164
_reflns_threshold_expression 'I > 2\s(I)'
_cod_data_source_file c9dt02394a2.cif
_cod_data_source_block 2
_cod_depositor_comments 'Adding full bibliography for 7700899--7700900.cif.'
_cod_database_code 7700900
_shelx_shelxl_version_number 2018/3
_shelx_space_group_comment
;
The symmetry employed for this shelxl refinement is uniquely defined
by the following loop, which should always be used as a source of
symmetry information in preference to the above space-group names.
They are only intended as comments.
;
_shelx_estimated_absorpt_t_max 1.000
_shelx_estimated_absorpt_t_min 0.347
_olex2_refinement_description
;
1. Fixed Uiso
 At 1.2 times of:
  All C(H) groups
2. Restrained distances
 N12-N13 \\sim N13-N14
 with sigma of 0.02
3. Uiso/Uaniso restraints and constraints
Uanis(C4) \\sim Ueq: with sigma of 0.01 and sigma for terminal atoms of 0.02
Uanis(C5) \\sim Ueq: with sigma of 0.01 and sigma for terminal atoms of 0.02
Uanis(C15) \\sim Ueq: with sigma of 0.01 and sigma for terminal atoms of 0.02
Uanis(C9) \\sim Ueq: with sigma of 0.01 and sigma for terminal atoms of 0.02
4. Others
 Fixed Sof: N13(0.5) N14(0.5) C9(0.5) H9(0.5) C10(0.5) H10(0.5) C11(0.5)
 H11(0.5) C12(0.5) H12(0.5) C16(0.5)
5.a Aromatic/amide H refined with riding coordinates:
 C1(H1), C2(H2), C4(H4), C5(H5), C6(H6), C7(H7), C9(H9), C10(H10), C11(H11),
 C12(H12), C13(H13), C14(H14), C18(H18), C20(H20)
;
_olex2_submission_special_instructions 'No special instructions were received'

loop_
_space_group_symop_operation_xyz
'x, y, z'
'-x, y, -z'
'x+1/2, y+1/2, z+1/2'
'-x+1/2, y+1/2, -z+1/2'
'-x, -y, -z'
'x, -y, z'
'-x+1/2, -y+1/2, -z+1/2'
'x+1/2, -y+1/2, z+1/2'

loop_
_atom_site_label
_atom_site_type_symbol
_atom_site_fract_x
_atom_site_fract_y
_atom_site_fract_z
_atom_site_U_iso_or_equiv
_atom_site_adp_type
_atom_site_occupancy
_atom_site_site_symmetry_order
_atom_site_calc_flag
_atom_site_refinement_flags_posn
_atom_site_refinement_flags_adp
_atom_site_refinement_flags_occupancy
Co1 Co 0.69245(5) 0.500000 0.36470(3) 0.0290(2) Uani 1 2 d S T P
O1 O 0.7469(2) 0.3612(2) 0.45193(15) 0.0477(7) Uani 1 1 d . . .
O2 O 0.6791(3) 0.2538(3) 0.35207(16) 0.0598(8) Uani 1 1 d . . .
N1 N 0.8433(3) 0.500000 0.3529(2) 0.0320(8) Uani 1 2 d S T P
N2 N 0.5376(3) 0.500000 0.3711(2) 0.0416(10) Uani 1 2 d S T P
N3 N 0.6223(3) 0.500000 0.2504(2) 0.0348(9) Uani 1 2 d S T P
N12 N 0.8184(4) 0.000000 0.6444(2) 0.0498(12) Uani 1 2 d DS T P
N13 N 0.8276(6) 0.0979(7) 0.6767(4) 0.0567(18) Uani 0.5 1 d D . .
N14 N 0.8395(8) 0.1889(8) 0.7125(4) 0.074(2) Uani 0.5 1 d D . .
C1 C 0.8602(5) 0.500000 0.2911(3) 0.077(2) Uani 1 2 d S T P
H1 H 0.802702 0.500000 0.249477 0.093 Uiso 1 2 calc RS T P
C2 C 0.9572(5) 0.500000 0.2851(3) 0.077(2) Uani 1 2 d S T P
H2 H 0.963699 0.500000 0.240277 0.093 Uiso 1 2 calc RS T P
C3 C 1.0432(4) 0.500000 0.3437(3) 0.0515(14) Uani 1 2 d S T P
C4 C 1.0265(6) 0.500000 0.4068(4) 0.104(3) Uani 1 2 d S TU P
H4 H 1.082545 0.500000 0.449250 0.125 Uiso 1 2 calc RS T P
C5 C 0.9257(5) 0.500000 0.4080(4) 0.090(3) Uani 1 2 d S TU P
H5 H 0.917249 0.500000 0.452188 0.108 Uiso 1 2 calc RS T P
C6 C 1.1478(4) 0.500000 0.3373(3) 0.0628(18) Uani 1 2 d S T P
H6 H 1.151169 0.500000 0.291659 0.075 Uiso 1 2 calc RS T P
C7 C 1.2340(4) 0.500000 0.3892(3) 0.0378(11) Uani 1 2 d S T P
H7 H 1.231113 0.500000 0.435010 0.045 Uiso 1 2 calc RS T P
C8 C 0.3384(4) 0.500000 0.3818(3) 0.0384(11) Uani 1 2 d S T P
C9 C 0.4160(8) 0.4250(14) 0.4259(6) 0.100(4) Uani 0.5 1 d . U .
H9 H 0.404250 0.374341 0.461587 0.120 Uiso 0.5 1 calc R . .
C10 C 0.5145(7) 0.4223(16) 0.4185(6) 0.127(7) Uani 0.5 1 d . . .
H10 H 0.565275 0.364819 0.447533 0.153 Uiso 0.5 1 calc R . .
C11 C 0.4626(6) 0.5628(8) 0.3294(5) 0.057(2) Uani 0.5 1 d . . .
H11 H 0.474521 0.611316 0.293036 0.068 Uiso 0.5 1 calc R . .
C12 C 0.3615(7) 0.5668(8) 0.3323(6) 0.065(3) Uani 0.5 1 d . . .
H12 H 0.310352 0.617281 0.298837 0.078 Uiso 0.5 1 calc R . .
C13 C 0.6030(4) 0.6119(5) 0.2127(2) 0.0730(15) Uani 1 1 d . . .
H13 H 0.615150 0.694197 0.236834 0.088 Uiso 1 1 calc R . .
C14 C 0.5660(5) 0.6149(7) 0.1398(3) 0.100(2) Uani 1 1 d . . .
H14 H 0.553856 0.697855 0.116289 0.120 Uiso 1 1 calc R . .
C15 C 0.5471(5) 0.500000 0.1019(3) 0.077(2) Uani 1 2 d S TU P
C16 C 0.5085(6) 0.5502(7) 0.0234(3) 0.0391(16) Uani 0.5 1 d . . .
C17 C 0.7857(4) 0.000000 0.5684(3) 0.0377(11) Uani 1 2 d S T P
C18 C 0.7700(3) 0.1221(3) 0.53153(19) 0.0386(8) Uani 1 1 d . . .
H18 H 0.781740 0.203725 0.556232 0.046 Uiso 1 1 calc R . .
C19 C 0.7370(3) 0.1217(3) 0.45813(19) 0.0376(8) Uani 1 1 d . . .
C20 C 0.7193(4) 0.000000 0.4214(3) 0.0363(11) Uani 1 2 d S T P
H20 H 0.695381 0.000000 0.371973 0.044 Uiso 1 2 calc RS T P
C21 C 0.7197(3) 0.2537(3) 0.4177(2) 0.0444(9) Uani 1 1 d . . .
H16 H 0.500000 0.645(6) 0.000000 0.055(17) Uiso 1 2 d S T P

loop_
_atom_site_aniso_label
_atom_site_aniso_U_11
_atom_site_aniso_U_22
_atom_site_aniso_U_33
_atom_site_aniso_U_23
_atom_site_aniso_U_13
_atom_site_aniso_U_12
Co1 0.0347(3) 0.0297(3) 0.0338(4) 0.000 0.0260(3) 0.000
O1 0.0717(17) 0.0171(11) 0.0751(18) 0.0028(11) 0.0522(15) 0.0017(11)
O2 0.104(2) 0.0338(15) 0.0598(19) 0.0135(13) 0.0511(17) 0.0147(14)
N1 0.037(2) 0.0281(19) 0.043(2) 0.000 0.0289(17) 0.000
N2 0.035(2) 0.065(3) 0.034(2) 0.000 0.0240(18) 0.000
N3 0.040(2) 0.039(2) 0.039(2) 0.000 0.0300(17) 0.000
N12 0.073(3) 0.047(3) 0.044(3) 0.000 0.040(2) 0.000
N13 0.084(5) 0.052(4) 0.052(4) 0.000(3) 0.047(4) 0.010(4)
N14 0.124(7) 0.055(5) 0.061(5) -0.017(4) 0.054(5) 0.008(5)
C1 0.042(3) 0.157(8) 0.045(3) 0.000 0.032(3) 0.000
C2 0.039(3) 0.162(8) 0.044(3) 0.000 0.030(3) 0.000
C3 0.044(3) 0.069(4) 0.056(3) 0.000 0.037(3) 0.000
C4 0.049(4) 0.218(8) 0.056(4) 0.000 0.031(3) 0.000
C5 0.053(3) 0.186(7) 0.045(3) 0.000 0.035(3) 0.000
C6 0.042(3) 0.111(6) 0.050(3) 0.000 0.034(3) 0.000
C7 0.048(3) 0.037(3) 0.039(3) 0.000 0.029(2) 0.000
C8 0.037(2) 0.045(3) 0.038(3) 0.000 0.020(2) 0.000
C9 0.068(5) 0.160(9) 0.093(6) 0.056(6) 0.053(5) 0.004(5)
C10 0.041(5) 0.248(19) 0.109(8) 0.110(10) 0.046(5) 0.034(7)
C11 0.063(5) 0.043(4) 0.092(6) 0.033(4) 0.063(5) 0.022(4)
C12 0.068(5) 0.045(4) 0.113(7) 0.036(5) 0.069(5) 0.027(4)
C13 0.101(4) 0.067(3) 0.041(2) 0.012(2) 0.012(2) -0.026(3)
C14 0.119(5) 0.127(6) 0.047(3) 0.035(3) 0.019(3) -0.049(4)
C15 0.048(3) 0.155(7) 0.041(3) 0.000 0.033(3) 0.000
C16 0.058(4) 0.036(3) 0.038(4) -0.010(2) 0.035(4) -0.014(3)
C17 0.061(3) 0.026(2) 0.044(3) 0.000 0.041(2) 0.000
C18 0.066(2) 0.0174(14) 0.053(2) -0.0053(13) 0.0466(18) -0.0018(14)
C19 0.062(2) 0.0187(14) 0.051(2) 0.0021(13) 0.0443(18) 0.0029(14)
C20 0.061(3) 0.022(2) 0.044(3) 0.000 0.041(2) 0.000
C21 0.073(2) 0.0234(16) 0.063(2) 0.0047(16) 0.057(2) 0.0035(16)

loop_
_atom_type_symbol
_atom_type_description
_atom_type_scat_dispersion_real
_atom_type_scat_dispersion_imag
_atom_type_scat_source
C C 0.0033 0.0016 'International Tables Vol C Tables 4.2.6.8 and 6.1.1.4'
Co Co 0.3494 0.9721 'International Tables Vol C Tables 4.2.6.8 and 6.1.1.4'
H H 0.0000 0.0000 'International Tables Vol C Tables 4.2.6.8 and 6.1.1.4'
N N 0.0061 0.0033 'International Tables Vol C Tables 4.2.6.8 and 6.1.1.4'
O O 0.0106 0.0060 'International Tables Vol C Tables 4.2.6.8 and 6.1.1.4'

loop_
_geom_angle_atom_site_label_1
_geom_angle_atom_site_label_2
_geom_angle_atom_site_label_3
_geom_angle
_geom_angle_site_symmetry_1
_geom_angle_site_symmetry_3
O1 Co1 O1 79.48(14) 6_565 .
O1 Co1 N1 90.54(11) . .
O1 Co1 N1 90.54(11) 6_565 .
O1 Co1 N2 91.58(11) . .
O1 Co1 N2 91.58(11) 6_565 .
O1 Co1 N3 140.26(7) 6_565 .
O1 Co1 N3 140.26(7) . .
N1 Co1 N2 177.24(15) . .
N1 Co1 N3 88.88(14) . .
N3 Co1 N2 88.36(14) . .
C21 O1 Co1 98.1(2) . .
C1 N1 Co1 125.2(4) . .
C5 N1 Co1 120.0(3) . .
C5 N1 C1 114.8(5) . .
C10 N2 Co1 120.9(5) . .
C10 N2 Co1 120.9(5) 6_565 .
C10 N2 C10 69.8(14) 6_565 .
C11 N2 Co1 124.1(4) . .
C11 N2 Co1 124.1(4) 6_565 .
C11 N2 C10 81.4(7) 6_565 .
C11 N2 C10 81.4(7) . 6_565
C11 N2 C10 114.8(6) 6_565 6_565
C11 N2 C10 114.8(6) . .
C11 N2 C11 59.7(9) 6_565 .
C13 N3 Co1 122.6(3) . .
C13 N3 Co1 122.6(3) 6_565 .
C13 N3 C13 114.5(5) . 6_565
N13 N12 N13 115.0(8) . 6
N13 N12 C17 122.3(4) . .
N13 N12 C17 122.3(4) 6 .
N14 N13 N12 175.4(9) . .
N1 C1 H1 118.0 . .
N1 C1 C2 124.0(6) . .
C2 C1 H1 118.0 . .
C1 C2 H2 119.8 . .
C3 C2 C1 120.4(5) . .
C3 C2 H2 119.8 . .
C2 C3 C4 115.8(5) . .
C2 C3 C6 120.5(5) . .
C4 C3 C6 123.7(6) . .
C3 C4 H4 120.0 . .
C3 C4 C5 119.9(7) . .
C5 C4 H4 120.0 . .
N1 C5 C4 125.0(6) . .
N1 C5 H5 117.5 . .
C4 C5 H5 117.5 . .
C3 C6 H6 117.2 . .
C7 C6 C3 125.5(5) . .
C7 C6 H6 117.2 . .
C6 C7 H7 117.6 . .
C6 C7 C8 124.8(5) . 1_655
C8 C7 H7 117.6 1_655 .
C9 C8 C7 120.3(5) . 1_455
C9 C8 C7 120.3(5) 6_565 1_455
C9 C8 C9 66.6(12) 6_565 .
C12 C8 C7 124.2(5) . 1_455
C12 C8 C7 124.2(5) 6_565 1_455
C12 C8 C9 83.1(7) . 6_565
C12 C8 C9 115.5(6) . .
C12 C8 C9 115.5(6) 6_565 6_565
C12 C8 C9 83.1(7) 6_565 .
C12 C8 C12 60.2(8) 6_565 .
C8 C9 H9 119.6 . .
C8 C9 C10 120.8(8) . .
C10 C9 H9 119.6 . .
N2 C10 C9 122.0(9) . .
N2 C10 H10 119.0 . .
C9 C10 H10 119.0 . .
N2 C11 H11 117.1 . .
N2 C11 C12 125.8(7) . .
C12 C11 H11 117.1 . .
C8 C12 C11 120.6(8) . .
C8 C12 H12 119.7 . .
C11 C12 H12 119.7 . .
N3 C13 H13 118.0 . .
N3 C13 C14 124.0(5) . .
C14 C13 H13 118.0 . .
C13 C14 H14 119.5 . .
C15 C14 C13 120.9(6) . .
C15 C14 H14 119.5 . .
C14 C15 C14 115.7(6) 6_565 .
C14 C15 C16 103.6(3) . .
C14 C15 C16 140.7(5) . 6_565
C14 C15 C16 140.7(5) 6_565 .
C14 C15 C16 103.6(3) 6_565 6_565
C16 C15 C16 37.1(5) . 6_565
C15 C16 H16 133.8(16) . .
C16 C16 C15 160.7(4) 2_655 .
C16 C16 C15 71.5(2) 6_565 .
C16 C16 C15 113.1(8) 5_665 .
C16 C16 C16 48.2(6) 2_655 5_665
C16 C16 C16 41.8(6) 6_565 5_665
C16 C16 C16 89.996(2) 2_655 6_565
C16 C16 H16 112.8(19) 5_665 .
C16 C16 H16 64.7(16) 2_655 .
C16 C16 H16 154.6(16) 6_565 .
C18 C17 N12 120.0(2) 6 .
C18 C17 N12 120.0(2) . .
C18 C17 C18 120.1(4) 6 .
C17 C18 H18 120.1 . .
C19 C18 C17 119.8(3) . .
C19 C18 H18 120.1 . .
C18 C19 C20 120.0(3) . .
C18 C19 C21 120.2(3) . .
C20 C19 C21 119.8(3) . .
C19 C20 C19 120.2(5) . 6
C19 C20 H20 119.9 . .
C19 C20 H20 119.9 6 .
O1 C21 C19 118.5(3) . .
O2 C21 O1 121.5(3) . .
O2 C21 C19 120.1(3) . .

loop_
_geom_bond_atom_site_label_1
_geom_bond_atom_site_label_2
_geom_bond_distance
_geom_bond_site_symmetry_2
Co1 O1 2.142(3) 6_565
Co1 O1 2.142(3) .
Co1 N1 2.155(3) .
Co1 N2 2.164(4) .
Co1 N3 2.156(4) .
O1 C21 1.248(4) .
O2 C21 1.239(5) .
N1 C1 1.332(6) .
N1 C5 1.279(8) .
N2 C10 1.339(10) 6_565
N2 C10 1.339(10) .
N2 C11 1.245(9) 6_565
N2 C11 1.245(9) .
N3 C13 1.313(5) 6_565
N3 C13 1.313(5) .
N12 N13 1.146(6) .
N12 N13 1.146(6) 6
N12 C17 1.431(6) .
N13 N14 1.124(8) .
C1 H1 0.9300 .
C1 C2 1.372(7) .
C2 H2 0.9300 .
C2 C3 1.349(8) .
C3 C4 1.357(8) .
C3 C6 1.479(7) .
C4 H4 0.9300 .
C4 C5 1.387(9) .
C5 H5 0.9300 .
C6 H6 0.9300 .
C6 C7 1.277(8) .
C7 H7 0.9300 .
C7 C8 1.485(6) 1_655
C8 C9 1.347(12) .
C8 C9 1.347(12) 6_565
C8 C12 1.314(8) 6_565
C8 C12 1.314(9) .
C9 H9 0.9300 .
C9 C10 1.404(12) .
C10 H10 0.9300 .
C11 H11 0.9300 .
C11 C12 1.404(10) .
C12 H12 0.9300 .
C13 H13 0.9300 .
C13 C14 1.372(6) .
C14 H14 0.9300 .
C14 C15 1.338(7) .
C15 C16 1.556(9) .
C15 C16 1.556(9) 6_565
C16 C16 0.990(13) 6_565
C16 C16 0.886(13) 2_655
C16 C16 1.328(12) 5_665
C16 H16 1.03(6) .
C17 C18 1.390(4) .
C17 C18 1.390(4) 6
C18 H18 0.9300 .
C18 C19 1.381(5) .
C19 C20 1.385(4) .
C19 C21 1.508(4) .
C20 H20 0.9300 .

loop_
_smtbx_masks_void_nr
_smtbx_masks_void_average_x
_smtbx_masks_void_average_y
_smtbx_masks_void_average_z
_smtbx_masks_void_volume
_smtbx_masks_void_count_electrons
_smtbx_masks_void_content
1 0.000 0.500 0.000 153.7 17.0 '1/2 water'
2 0.500 0.000 0.500 153.7 17.0 '1/2 water'
